data_1505449
loop_
_publ_author_name
'Mei, Xuefeng'
'Liu, Shuanglong'
'Wolf, Christian'

_publ_section_title
;
 Template-controlled face-to-face stacking of olefinic and aromatic
 carboxylic acids in the solid state.
;
_journal_issue 14
_journal_name_full 'Organic letters'
_journal_page_first 2729
_journal_page_last 2732
_journal_paper_doi 10.1021/ol071039c
_journal_volume 9
_journal_year 2007
_chemical_formula_moiety 'C24 H18 N2 O4'
_chemical_formula_sum 'C24 H18 N2 O4'
_chemical_formula_weight 398.13
_chemical_name_common 'fumaric acid and template'
_chemical_name_systematic
;
 1,8-dipyridyl naphthalene and fumaric acid
;
_space_group_IT_number 14
_symmetry_cell_setting monoclinic
_symmetry_space_group_name_Hall '-P 2ybc'
_symmetry_space_group_name_H-M 'P 1 21/c 1'
_atom_sites_solution_hydrogens geom
_atom_sites_solution_primary direct
_atom_sites_solution_secondary difmap
_audit_creation_method SHELXL-97
_cell_angle_alpha 90.00
_cell_angle_beta 110.375(3)
_cell_angle_gamma 90.00
_cell_formula_units_Z 4
_cell_length_a 11.5485(18)
_cell_length_b 13.991(2)
_cell_length_c 13.000(2)
_cell_measurement_reflns_used 2120
_cell_measurement_temperature 187(2)
_cell_measurement_theta_max 21.228
_cell_measurement_theta_min 2.378
_cell_volume 1969.1(5)
_computing_structure_refinement 'SHELXL-97 (Sheldrick, 1997)'
_computing_structure_solution 'SHELXS-97 (Sheldrick, 1990)'
_diffrn_ambient_temperature 187(2)
_diffrn_measured_fraction_theta_full 0.973
_diffrn_measured_fraction_theta_max 0.973
_diffrn_measurement_device_type 'SMART platform CCD, Siemens/Bruker'
_diffrn_measurement_method 'omega scans'
_diffrn_radiation_monochromator graphite
_diffrn_radiation_source 'fine-focus sealed tube'
_diffrn_radiation_type MoK\a
_diffrn_radiation_wavelength 0.71073
_diffrn_reflns_av_R_equivalents 0.0850
_diffrn_reflns_av_sigmaI/netI 0.1072
_diffrn_reflns_limit_h_max 14
_diffrn_reflns_limit_h_min -15
_diffrn_reflns_limit_k_max 18
_diffrn_reflns_limit_k_min -18
_diffrn_reflns_limit_l_max 16
_diffrn_reflns_limit_l_min -16
_diffrn_reflns_number 17488
_diffrn_reflns_theta_full 28.00
_diffrn_reflns_theta_max 28.00
_diffrn_reflns_theta_min 1.88
_exptl_absorpt_coefficient_mu 0.093
_exptl_absorpt_correction_T_max 0.9908
_exptl_absorpt_correction_T_min 0.9551
_exptl_absorpt_correction_type multi-scan
_exptl_crystal_colour Colorless
_exptl_crystal_density_diffrn 1.344
_exptl_crystal_density_method 'not measured'
_exptl_crystal_description Block
_exptl_crystal_F_000 832
_exptl_crystal_size_max 0.50
_exptl_crystal_size_mid 0.20
_exptl_crystal_size_min 0.10
_refine_diff_density_max 0.202
_refine_diff_density_min -0.224
_refine_diff_density_rms 0.054
_refine_ls_extinction_method none
_refine_ls_goodness_of_fit_ref 0.895
_refine_ls_hydrogen_treatment constr
_refine_ls_matrix_type full
_refine_ls_number_parameters 273
_refine_ls_number_reflns 4632
_refine_ls_number_restraints 0
_refine_ls_restrained_S_all 0.895
_refine_ls_R_factor_all 0.1634
_refine_ls_R_factor_gt 0.0512
_refine_ls_shift/su_max 0.000
_refine_ls_shift/su_mean 0.000
_refine_ls_structure_factor_coef Fsqd
_refine_ls_weighting_details 'calc w=1/[\s^2^(Fo^2^)+(0.0617P)^2^+0.0000P] where P=(Fo^2^+2Fc^2^)/3'
_refine_ls_weighting_scheme calc
_refine_ls_wR_factor_gt 0.1083
_refine_ls_wR_factor_ref 0.1311
_reflns_number_gt 2107
_reflns_number_total 4632
_reflns_threshold_expression >2sigma(I)
_cod_data_source_file ol071039csi20070508_035724.cif
_cod_data_source_block d:\crysta~1\04037\work\p21onc
_cod_depositor_comments
;
The following automatic conversions were performed:
'_atom_site_symetry_multiplicity' tag replaced with
'_atom_site_symmetry_multiplicity'.

Automatic conversion script
Id: cif_correct_tags 1440 2010-10-19 06:21:57Z saulius 

The following automatic conversions were performed:

'_symmetry_cell_setting' value 'Monoclinic' changed to 'monoclinic'
according to /home/saulius/struct/CIF-dictionaries/cif_core.dic
dictionary named 'cif_core.dic' version 2.4.1 from
2010-06-29.

'_exptl_absorpt_correction_type' value 'Multi-scan'
changed to 'multi-scan' according to
/home/saulius/struct/CIF-dictionaries/cif_core.dic dictionary named
'cif_core.dic' version 2.4.1 from 2010-06-29.

Automatic conversion script
Id: cif_fix_values 1715 2011-07-08 13:25:40Z adriana 
;
_cod_original_sg_symbol_H-M P21/c
_cod_database_code 1505449

loop_
_symmetry_equiv_pos_as_xyz
'x, y, z'
'-x, y+1/2, -z+1/2'
'-x, -y, -z'
'x, -y-1/2, z-1/2'

loop_
_atom_site_label
_atom_site_type_symbol
_atom_site_fract_x
_atom_site_fract_y
_atom_site_fract_z
_atom_site_U_iso_or_equiv
_atom_site_adp_type
_atom_site_occupancy
_atom_site_symmetry_multiplicity
_atom_site_calc_flag
_atom_site_refinement_flags
O1 O 0.31079(13) 0.14454(11) 0.00074(12) 0.0385(4) Uani 1 1 d .
H1 H 0.2357 0.1598 -0.0216 0.046 Uiso 1 1 calc R
O2 O 0.26794(14) 0.09072(13) 0.14530(13) 0.0462(5) Uani 1 1 d .
O3 O 0.23731(14) -0.08409(13) -0.11040(12) 0.0449(5) Uani 1 1 d .
O4 O 0.28454(14) -0.02609(12) -0.25130(13) 0.0460(5) Uani 1 1 d .
H4 H 0.2092 -0.0118 -0.2754 0.055 Uiso 1 1 calc R
N1 N 0.07152(17) 0.18699(13) -0.07635(16) 0.0388(5) Uani 1 1 d .
N2 N 0.05214(17) 0.02845(14) -0.33124(15) 0.0394(5) Uani 1 1 d .
C1 C -0.32227(19) 0.16303(15) -0.23407(18) 0.0303(5) Uani 1 1 d .
C2 C -0.3898(2) 0.17891(16) -0.16728(19) 0.0356(6) Uani 1 1 d .
H2 H -0.3471 0.1901 -0.0914 0.043 Uiso 1 1 calc R
C3 C -0.5191(2) 0.17931(16) -0.20659(19) 0.0376(6) Uani 1 1 d .
H3 H -0.5630 0.1884 -0.1577 0.045 Uiso 1 1 calc R
C4 C -0.5808(2) 0.16655(15) -0.31529(19) 0.0357(6) Uani 1 1 d .
H4A H -0.6684 0.1701 -0.3428 0.043 Uiso 1 1 calc R
C5 C -0.5842(2) 0.13518(15) -0.50157(18) 0.0356(6) Uani 1 1 d .
H5 H -0.6717 0.1403 -0.5272 0.043 Uiso 1 1 calc R
C6 C -0.5276(2) 0.11576(16) -0.57393(19) 0.0384(6) Uani 1 1 d .
H6 H -0.5741 0.1102 -0.6500 0.046 Uiso 1 1 calc R
C7 C -0.3985(2) 0.10383(16) -0.53530(18) 0.0359(6) Uani 1 1 d .
H7 H -0.3589 0.0887 -0.5862 0.043 Uiso 1 1 calc R
C8 C -0.3281(2) 0.11329(14) -0.42656(18) 0.0298(5) Uani 1 1 d .
C9 C -0.38429(19) 0.14177(14) -0.34829(17) 0.0282(5) Uani 1 1 d .
C10 C -0.5172(2) 0.14809(14) -0.38859(18) 0.0317(5) Uani 1 1 d .
C11 C -0.1858(2) 0.17356(15) -0.18009(17) 0.0304(5) Uani 1 1 d .
C12 C -0.1245(2) 0.12694(15) -0.08150(17) 0.0336(6) Uani 1 1 d .
H12 H -0.1695 0.0893 -0.0475 0.040 Uiso 1 1 calc R
C13 C 0.0017(2) 0.13562(16) -0.03346(19) 0.0384(6) Uani 1 1 d .
H13 H 0.0415 0.1033 0.0339 0.046 Uiso 1 1 calc R
C14 C 0.0121(2) 0.23464(16) -0.16892(19) 0.0394(6) Uani 1 1 d .
H14 H 0.0594 0.2730 -0.1999 0.047 Uiso 1 1 calc R
C15 C -0.1142(2) 0.23111(15) -0.22191(18) 0.0339(6) Uani 1 1 d .
H15 H -0.1521 0.2677 -0.2865 0.041 Uiso 1 1 calc R
C16 C -0.1457(2) 0.01554(15) -0.31244(17) 0.0297(5) Uani 1 1 d .
H16 H -0.1957 -0.0137 -0.2768 0.036 Uiso 1 1 calc R
C17 C -0.0237(2) -0.00873(16) -0.28360(18) 0.0332(6) Uani 1 1 d .
H17 H 0.0090 -0.0544 -0.2268 0.040 Uiso 1 1 calc R
C18 C 0.0026(2) 0.09023(18) -0.4134(2) 0.0437(6) Uani 1 1 d .
H18 H 0.0538 0.1155 -0.4503 0.052 Uiso 1 1 calc R
C19 C -0.1197(2) 0.11912(16) -0.44724(18) 0.0367(6) Uani 1 1 d .
H19 H -0.1509 0.1631 -0.5061 0.044 Uiso 1 1 calc R
C20 C -0.1962(2) 0.08333(15) -0.39443(17) 0.0304(5) Uani 1 1 d .
C21 C 0.3399(2) 0.10255(16) 0.09703(18) 0.0321(5) Uani 1 1 d .
C22 C 0.4704(2) 0.07256(16) 0.14452(18) 0.0345(6) Uani 1 1 d .
H22 H 0.4932 0.0335 0.2082 0.041 Uiso 1 1 calc R
C23 C 0.4424(2) -0.09583(16) -0.10538(18) 0.0349(6) Uani 1 1 d .
H23 H 0.4655 -0.1332 -0.0404 0.042 Uiso 1 1 calc R
C24 C 0.3117(2) -0.06798(16) -0.15521(18) 0.0341(6) Uani 1 1 d .

loop_
_atom_site_aniso_label
_atom_site_aniso_U_11
_atom_site_aniso_U_22
_atom_site_aniso_U_33
_atom_site_aniso_U_23
_atom_site_aniso_U_13
_atom_site_aniso_U_12
O1 0.0309(9) 0.0492(11) 0.0320(9) 0.0069(8) 0.0067(8) -0.0006(8)
O2 0.0318(10) 0.0680(13) 0.0401(10) 0.0132(9) 0.0143(8) 0.0002(8)
O3 0.0352(10) 0.0661(12) 0.0364(10) 0.0029(8) 0.0162(8) -0.0022(9)
O4 0.0313(10) 0.0681(13) 0.0402(10) 0.0163(9) 0.0145(8) 0.0096(9)
N1 0.0321(12) 0.0388(12) 0.0410(12) 0.0028(10) 0.0071(10) -0.0036(9)
N2 0.0349(12) 0.0476(13) 0.0374(12) 0.0036(10) 0.0147(10) 0.0064(10)
C1 0.0266(13) 0.0268(12) 0.0348(13) 0.0001(10) 0.0075(11) 0.0030(10)
C2 0.0329(14) 0.0402(14) 0.0320(13) -0.0045(11) 0.0091(11) 0.0027(11)
C3 0.0379(15) 0.0390(14) 0.0391(15) -0.0017(11) 0.0174(12) 0.0057(11)
C4 0.0285(13) 0.0343(14) 0.0431(15) -0.0014(11) 0.0109(12) 0.0014(10)
C5 0.0307(14) 0.0327(13) 0.0370(14) 0.0035(11) 0.0038(11) 0.0031(11)
C6 0.0395(15) 0.0396(14) 0.0297(13) 0.0033(11) 0.0039(11) 0.0016(11)
C7 0.0406(15) 0.0382(14) 0.0299(14) 0.0032(11) 0.0135(11) 0.0020(11)
C8 0.0316(13) 0.0256(12) 0.0318(13) 0.0028(10) 0.0105(11) 0.0025(10)
C9 0.0309(13) 0.0210(12) 0.0315(13) 0.0022(9) 0.0092(11) 0.0022(10)
C10 0.0344(14) 0.0222(12) 0.0366(14) 0.0005(10) 0.0097(11) 0.0018(10)
C11 0.0329(14) 0.0261(12) 0.0308(13) -0.0032(10) 0.0094(11) 0.0030(10)
C12 0.0362(14) 0.0344(14) 0.0286(13) -0.0020(10) 0.0094(11) -0.0022(11)
C13 0.0377(15) 0.0423(15) 0.0302(14) -0.0006(11) 0.0054(12) 0.0013(12)
C14 0.0387(15) 0.0337(14) 0.0427(15) 0.0023(12) 0.0103(12) -0.0052(11)
C15 0.0353(14) 0.0266(13) 0.0350(13) 0.0003(10) 0.0062(11) 0.0019(10)
C16 0.0341(14) 0.0271(12) 0.0303(12) 0.0000(10) 0.0142(11) 0.0008(10)
C17 0.0374(15) 0.0292(13) 0.0336(14) 0.0011(10) 0.0132(12) 0.0035(11)
C18 0.0409(16) 0.0546(17) 0.0403(15) 0.0087(13) 0.0202(12) 0.0020(13)
C19 0.0351(14) 0.0446(15) 0.0326(13) 0.0107(11) 0.0144(11) 0.0059(11)
C20 0.0347(13) 0.0288(13) 0.0279(12) -0.0004(10) 0.0112(10) 0.0023(10)
C21 0.0342(14) 0.0312(13) 0.0290(13) -0.0010(10) 0.0086(11) -0.0043(10)
C22 0.0330(14) 0.0346(14) 0.0343(14) 0.0029(10) 0.0097(11) -0.0014(11)
C23 0.0356(14) 0.0390(14) 0.0300(13) 0.0024(11) 0.0113(11) -0.0022(11)
C24 0.0340(14) 0.0385(14) 0.0294(13) -0.0028(11) 0.0105(11) -0.0017(11)

loop_
_atom_type_symbol
_atom_type_description
_atom_type_scat_dispersion_real
_atom_type_scat_dispersion_imag
_atom_type_scat_source
C C 0.0033 0.0016 'International Tables Vol C Tables 4.2.6.8 and 6.1.1.4'
H H 0.0000 0.0000 'International Tables Vol C Tables 4.2.6.8 and 6.1.1.4'
N N 0.0061 0.0033 'International Tables Vol C Tables 4.2.6.8 and 6.1.1.4'
O O 0.0106 0.0060 'International Tables Vol C Tables 4.2.6.8 and 6.1.1.4'

loop_
_geom_angle_atom_site_label_1
_geom_angle_atom_site_label_2
_geom_angle_atom_site_label_3
_geom_angle
_geom_angle_site_symmetry_1
C21 O1 H1 109.5 .
C24 O4 H4 109.5 .
C14 N1 C13 116.6(2) .
C18 N2 C17 116.9(2) .
C2 C1 C9 119.9(2) .
C2 C1 C11 115.2(2) .
C9 C1 C11 124.83(19) .
C1 C2 C3 122.6(2) .
C1 C2 H2 118.7 .
C3 C2 H2 118.7 .
C4 C3 C2 119.1(2) .
C4 C3 H3 120.4 .
C2 C3 H3 120.4 .
C3 C4 C10 121.2(2) .
C3 C4 H4A 119.4 .
C10 C4 H4A 119.4 .
C6 C5 C10 121.9(2) .
C6 C5 H5 119.1 .
C10 C5 H5 119.1 .
C5 C6 C7 119.1(2) .
C5 C6 H6 120.5 .
C7 C6 H6 120.5 .
C8 C7 C6 122.1(2) .
C8 C7 H7 119.0 .
C6 C7 H7 119.0 .
C7 C8 C9 120.3(2) .
C7 C8 C20 116.3(2) .
C9 C8 C20 123.15(19) .
C1 C9 C8 127.02(19) .
C1 C9 C10 116.6(2) .
C8 C9 C10 116.4(2) .
C5 C10 C4 119.9(2) .
C5 C10 C9 119.9(2) .
C4 C10 C9 120.2(2) .
C12 C11 C15 116.7(2) .
C12 C11 C1 120.1(2) .
C15 C11 C1 123.1(2) .
C13 C12 C11 119.7(2) .
C13 C12 H12 120.2 .
C11 C12 H12 120.2 .
N1 C13 C12 123.7(2) .
N1 C13 H13 118.2 .
C12 C13 H13 118.2 .
N1 C14 C15 123.6(2) .
N1 C14 H14 118.2 .
C15 C14 H14 118.2 .
C14 C15 C11 119.6(2) .
C14 C15 H15 120.2 .
C11 C15 H15 120.2 .
C17 C16 C20 119.7(2) .
C17 C16 H16 120.2 .
C20 C16 H16 120.2 .
N2 C17 C16 123.6(2) .
N2 C17 H17 118.2 .
C16 C17 H17 118.2 .
N2 C18 C19 123.2(2) .
N2 C18 H18 118.4 .
C19 C18 H18 118.4 .
C18 C19 C20 119.5(2) .
C18 C19 H19 120.3 .
C20 C19 H19 120.3 .
C19 C20 C16 117.0(2) .
C19 C20 C8 121.6(2) .
C16 C20 C8 121.33(19) .
O2 C21 O1 123.9(2) .
O2 C21 C22 121.8(2) .
O1 C21 C22 114.21(19) .
C23 C22 C21 125.1(2) 3_655
C23 C22 H22 117.5 3_655
C21 C22 H22 117.5 .
C22 C23 C24 124.7(2) 3_655
C22 C23 H23 117.7 3_655
C24 C23 H23 117.7 .
O3 C24 O4 124.3(2) .
O3 C24 C23 121.8(2) .
O4 C24 C23 113.9(2) .

loop_
_geom_bond_atom_site_label_1
_geom_bond_atom_site_label_2
_geom_bond_distance
_geom_bond_site_symmetry_2
O1 C21 1.316(2) .
O1 H1 0.8400 .
O2 C21 1.214(2) .
O3 C24 1.215(2) .
O4 C24 1.315(3) .
O4 H4 0.8400 .
N1 C14 1.337(3) .
N1 C13 1.338(3) .
N2 C18 1.338(3) .
N2 C17 1.341(3) .
C1 C2 1.372(3) .
C1 C9 1.437(3) .
C1 C11 1.492(3) .
C2 C3 1.400(3) .
C2 H2 0.9500 .
C3 C4 1.355(3) .
C3 H3 0.9500 .
C4 C10 1.415(3) .
C4 H4A 0.9500 .
C5 C6 1.347(3) .
C5 C10 1.413(3) .
C5 H5 0.9500 .
C6 C7 1.407(3) .
C6 H6 0.9500 .
C7 C8 1.370(3) .
C7 H7 0.9500 .
C8 C9 1.440(3) .
C8 C20 1.492(3) .
C9 C10 1.442(3) .
C11 C12 1.392(3) .
C11 C15 1.393(3) .
C12 C13 1.377(3) .
C12 H12 0.9500 .
C13 H13 0.9500 .
C14 C15 1.381(3) .
C14 H14 0.9500 .
C15 H15 0.9500 .
C16 C17 1.369(3) .
C16 C20 1.394(3) .
C16 H16 0.9500 .
C17 H17 0.9500 .
C18 C19 1.385(3) .
C18 H18 0.9500 .
C19 C20 1.388(3) .
C19 H19 0.9500 .
C21 C22 1.476(3) .
C22 C23 1.318(3) 3_655
C22 H22 0.9500 .
C23 C22 1.318(3) 3_655
C23 C24 1.473(3) .
C23 H23 0.9500 .
